data_7154893
loop_
_publ_author_name
'Rast, Slavko'
'Modec, Barbara'
'Stephan, Michel'
'Mohar, Barbara'

_publ_section_title
;
 \g-Sultam-cored N,N-ligands in the ruthenium(ii)-catalyzed asymmetric
 transfer hydrogenation of aryl ketones.
;
_journal_issue 6
_journal_name_full 'Organic &amp; biomolecular chemistry'
_journal_page_first 2112
_journal_page_last 2120
_journal_paper_doi 10.1039/c5ob02352a
_journal_volume 14
_journal_year 2016
_chemical_formula_sum 'C14 H11 N O2 S'
_chemical_formula_weight 257.30
_chemical_name_systematic
; 
 ? 
;
_space_group_IT_number 2
_symmetry_cell_setting triclinic
_symmetry_space_group_name_Hall '-P 1'
_symmetry_space_group_name_H-M 'P -1'
_atom_sites_solution_hydrogens geom
_atom_sites_solution_primary direct
_atom_sites_solution_secondary difmap
_audit_creation_method SHELXL-97
_audit_update_record
;
2016-01-08 deposited with the CCDC.
2016-01-08 downloaded from the CCDC.
;
_cell_angle_alpha 117.1972(15)
_cell_angle_beta 112.3062(17)
_cell_angle_gamma 92.1331(15)
_cell_formula_units_Z 2
_cell_length_a 8.1388(2)
_cell_length_b 9.6226(2)
_cell_length_c 9.7540(2)
_cell_measurement_reflns_used 2670
_cell_measurement_temperature 293(2)
_cell_measurement_theta_max 27.48
_cell_measurement_theta_min 2.55
_cell_volume 607.64(3)
_computing_cell_refinement 'Denzo-SMN (Otwinowski & Minor, 1997)'
_computing_data_collection 'Denzo-SMN (Otwinowski & Minor, 1997)'
_computing_data_reduction 'Denzo-SMN (Otwinowski & Minor, 1997)'
_computing_structure_refinement 'SHELXL-97 (Sheldrick, 1997)'
_computing_structure_solution 'SHELXS-97 (Sheldrick, 1990)'
_diffrn_ambient_temperature 293(2)
_diffrn_measured_fraction_theta_full 0.991
_diffrn_measured_fraction_theta_max 0.991
_diffrn_measurement_device_type 'Nonius Kappa CCD diffractometer'
_diffrn_radiation_monochromator graphite
_diffrn_radiation_source 'fine-focus sealed tube'
_diffrn_radiation_type MoK\a
_diffrn_radiation_wavelength 0.71073
_diffrn_reflns_av_R_equivalents 0.0141
_diffrn_reflns_av_sigmaI/netI 0.0253
_diffrn_reflns_limit_h_max 10
_diffrn_reflns_limit_h_min -10
_diffrn_reflns_limit_k_max 11
_diffrn_reflns_limit_k_min -12
_diffrn_reflns_limit_l_max 12
_diffrn_reflns_limit_l_min -12
_diffrn_reflns_number 4740
_diffrn_reflns_theta_full 27.38
_diffrn_reflns_theta_max 27.38
_diffrn_reflns_theta_min 2.62
_exptl_absorpt_coefficient_mu 0.258
_exptl_absorpt_correction_T_max 0.9949
_exptl_absorpt_correction_T_min 0.9697
_exptl_absorpt_correction_type multi-scan
_exptl_absorpt_process_details
;
HKL SCALEPACK (Otwinowski & Minor, 1997)
;
_exptl_crystal_colour colourless
_exptl_crystal_density_diffrn 1.406
_exptl_crystal_density_method 'not measured'
_exptl_crystal_description needle
_exptl_crystal_F_000 268
_exptl_crystal_size_max 0.12
_exptl_crystal_size_mid 0.02
_exptl_crystal_size_min 0.02
_refine_diff_density_max 0.190
_refine_diff_density_min -0.339
_refine_diff_density_rms 0.037
_refine_ls_extinction_method none
_refine_ls_goodness_of_fit_ref 1.046
_refine_ls_hydrogen_treatment mixed
_refine_ls_matrix_type full
_refine_ls_number_parameters 171
_refine_ls_number_reflns 2729
_refine_ls_number_restraints 0
_refine_ls_restrained_S_all 1.046
_refine_ls_R_factor_all 0.0415
_refine_ls_R_factor_gt 0.0347
_refine_ls_shift/su_max 0.001
_refine_ls_shift/su_mean 0.000
_refine_ls_structure_factor_coef Fsqd
_refine_ls_weighting_details 'calc w=1/[\s^2^(Fo^2^)+(0.0473P)^2^+0.1596P] where P=(Fo^2^+2Fc^2^)/3'
_refine_ls_weighting_scheme calc
_refine_ls_wR_factor_gt 0.0909
_refine_ls_wR_factor_ref 0.0958
_reflns_number_gt 2365
_reflns_number_total 2729
_reflns_threshold_expression >2sigma(I)
_cod_data_source_file c5ob02352a2.cif
_cod_data_source_block trans-5
_cod_depositor_comments 'Adding full bibliography for 7154891--7154894.cif.'
_cod_original_cell_volume 607.64(2)
_cod_database_code 7154893

loop_
_symmetry_equiv_pos_as_xyz
'x, y, z'
'-x, -y, -z'

loop_
_atom_site_label
_atom_site_type_symbol
_atom_site_fract_x
_atom_site_fract_y
_atom_site_fract_z
_atom_site_U_iso_or_equiv
_atom_site_adp_type
_atom_site_occupancy
_atom_site_symmetry_multiplicity
_atom_site_calc_flag
_atom_site_refinement_flags
S1 S -0.06282(5) 0.33390(4) 0.63261(5) 0.03847(13) Uani 1 1 d .
O1 O -0.14604(17) 0.28470(15) 0.45405(15) 0.0565(3) Uani 1 1 d .
O2 O -0.10908(16) 0.46528(13) 0.74579(17) 0.0552(3) Uani 1 1 d .
N1 N -0.11039(16) 0.16897(14) 0.64334(15) 0.0377(3) Uani 1 1 d .
C1 C -0.0324(2) 0.19117(17) 0.81982(18) 0.0373(3) Uani 1 1 d .
C2 C 0.0638(2) 0.12336(17) 0.70989(18) 0.0372(3) Uani 1 1 d .
C11 C -0.1478(2) 0.08661(17) 0.84212(19) 0.0380(3) Uani 1 1 d .
C12 C -0.2631(2) -0.0629(2) 0.7043(2) 0.0517(4) Uani 1 1 d .
H12 H -0.2694 -0.0990 0.5958 0.062 Uiso 1 1 calc R
C13 C -0.3686(3) -0.1581(2) 0.7276(2) 0.0578(4) Uani 1 1 d .
H13 H -0.4451 -0.2583 0.6350 0.069 Uiso 1 1 calc R
C14 C -0.3607(2) -0.1050(2) 0.8875(2) 0.0533(4) Uani 1 1 d .
H14 H -0.4318 -0.1691 0.9031 0.064 Uiso 1 1 calc R
C15 C -0.2476(2) 0.0432(2) 1.0243(2) 0.0479(4) Uani 1 1 d .
H15 H -0.2431 0.0794 1.1322 0.057 Uiso 1 1 calc R
C16 C -0.1405(2) 0.13867(18) 1.00220(19) 0.0410(3) Uani 1 1 d .
H16 H -0.0634 0.2382 1.0955 0.049 Uiso 1 1 calc R
C21 C 0.2225(2) 0.23288(17) 0.73852(18) 0.0370(3) Uani 1 1 d .
C22 C 0.17538(19) 0.35660(17) 0.70736(18) 0.0363(3) Uani 1 1 d .
C23 C 0.3005(2) 0.47014(19) 0.7220(2) 0.0458(4) Uani 1 1 d .
H23 H 0.2655 0.5520 0.7008 0.055 Uiso 1 1 calc R
C24 C 0.4797(2) 0.4569(2) 0.7694(2) 0.0522(4) Uani 1 1 d .
H24 H 0.5676 0.5310 0.7804 0.063 Uiso 1 1 calc R
C25 C 0.5293(2) 0.3343(2) 0.8005(2) 0.0526(4) Uani 1 1 d .
H25 H 0.6506 0.3278 0.8327 0.063 Uiso 1 1 calc R
C26 C 0.4028(2) 0.2211(2) 0.7849(2) 0.0466(4) Uani 1 1 d .
H26 H 0.4380 0.1387 0.8051 0.056 Uiso 1 1 calc R
H1 H 0.024(2) 0.303(2) 0.916(2) 0.048(5) Uiso 1 1 d .
H2 H 0.053(2) 0.010(2) 0.656(2) 0.044(4) Uiso 1 1 d .

loop_
_atom_site_aniso_label
_atom_site_aniso_U_11
_atom_site_aniso_U_22
_atom_site_aniso_U_33
_atom_site_aniso_U_23
_atom_site_aniso_U_13
_atom_site_aniso_U_12
S1 0.0361(2) 0.0365(2) 0.0458(2) 0.02466(16) 0.01627(16) 0.01142(14)
O1 0.0537(7) 0.0631(7) 0.0504(7) 0.0383(6) 0.0099(5) 0.0094(6)
O2 0.0534(7) 0.0411(6) 0.0805(8) 0.0299(6) 0.0394(6) 0.0211(5)
N1 0.0390(6) 0.0341(6) 0.0395(6) 0.0199(5) 0.0156(5) 0.0077(5)
C1 0.0389(7) 0.0355(7) 0.0376(7) 0.0182(6) 0.0177(6) 0.0087(6)
C2 0.0448(8) 0.0335(7) 0.0399(7) 0.0214(6) 0.0212(6) 0.0142(6)
C11 0.0373(7) 0.0369(7) 0.0432(7) 0.0214(6) 0.0199(6) 0.0107(6)
C12 0.0577(10) 0.0465(9) 0.0443(8) 0.0178(7) 0.0246(8) 0.0003(7)
C13 0.0570(10) 0.0464(9) 0.0603(10) 0.0214(8) 0.0258(9) -0.0028(8)
C14 0.0541(9) 0.0546(10) 0.0721(11) 0.0408(9) 0.0371(9) 0.0151(8)
C15 0.0546(9) 0.0567(9) 0.0537(9) 0.0364(8) 0.0329(8) 0.0245(8)
C16 0.0437(8) 0.0404(7) 0.0427(8) 0.0226(6) 0.0205(6) 0.0145(6)
C21 0.0421(7) 0.0396(7) 0.0379(7) 0.0226(6) 0.0218(6) 0.0149(6)
C22 0.0369(7) 0.0368(7) 0.0387(7) 0.0206(6) 0.0182(6) 0.0121(6)
C23 0.0457(8) 0.0421(8) 0.0587(9) 0.0305(7) 0.0256(7) 0.0131(7)
C24 0.0438(8) 0.0553(10) 0.0679(11) 0.0355(9) 0.0295(8) 0.0118(7)
C25 0.0398(8) 0.0683(11) 0.0669(11) 0.0420(9) 0.0295(8) 0.0229(8)
C26 0.0475(9) 0.0588(10) 0.0576(9) 0.0410(8) 0.0305(8) 0.0277(8)

loop_
_atom_type_symbol
_atom_type_description
_atom_type_scat_dispersion_real
_atom_type_scat_dispersion_imag
_atom_type_scat_source
C C 0.0033 0.0016 'International Tables Vol C Tables 4.2.6.8 and 6.1.1.4'
H H 0.0000 0.0000 'International Tables Vol C Tables 4.2.6.8 and 6.1.1.4'
N N 0.0061 0.0033 'International Tables Vol C Tables 4.2.6.8 and 6.1.1.4'
O O 0.0106 0.0060 'International Tables Vol C Tables 4.2.6.8 and 6.1.1.4'
S S 0.1246 0.1234 'International Tables Vol C Tables 4.2.6.8 and 6.1.1.4'

loop_
_geom_angle_atom_site_label_1
_geom_angle_atom_site_label_2
_geom_angle_atom_site_label_3
_geom_angle
O2 S1 O1 118.12(8)
O2 S1 N1 110.33(7)
O1 S1 N1 106.60(7)
O2 S1 C22 112.94(7)
O1 S1 C22 109.69(7)
N1 S1 C22 96.91(6)
C2 N1 C1 59.86(9)
C2 N1 S1 109.18(9)
C1 N1 S1 116.05(9)
C2 C1 C11 122.04(12)
C2 C1 N1 60.03(9)
C11 C1 N1 114.52(12)
C2 C1 H1 116.5(10)
C11 C1 H1 115.7(10)
N1 C1 H1 116.0(10)
C21 C2 C1 118.76(12)
C21 C2 N1 110.82(11)
C1 C2 N1 60.11(9)
C21 C2 H2 119.3(10)
C1 C2 H2 117.8(10)
N1 C2 H2 114.8(10)
C16 C11 C12 119.13(14)
C16 C11 C1 119.67(13)
C12 C11 C1 121.19(13)
C13 C12 C11 120.33(16)
C13 C12 H12 119.8
C11 C12 H12 119.8
C14 C13 C12 120.07(16)
C14 C13 H13 120.0
C12 C13 H13 120.0
C13 C14 C15 119.92(15)
C13 C14 H14 120.0
C15 C14 H14 120.0
C14 C15 C16 120.32(15)
C14 C15 H15 119.8
C16 C15 H15 119.8
C11 C16 C15 120.21(15)
C11 C16 H16 119.9
C15 C16 H16 119.9
C26 C21 C22 118.77(14)
C26 C21 C2 127.93(13)
C22 C21 C2 113.26(13)
C23 C22 C21 123.06(14)
C23 C22 S1 127.03(12)
C21 C22 S1 109.72(11)
C24 C23 C22 117.28(15)
C24 C23 H23 121.4
C22 C23 H23 121.4
C23 C24 C25 120.53(15)
C23 C24 H24 119.7
C25 C24 H24 119.7
C26 C25 C24 121.69(15)
C26 C25 H25 119.2
C24 C25 H25 119.2
C25 C26 C21 118.65(14)
C25 C26 H26 120.7
C21 C26 H26 120.7

loop_
_geom_bond_atom_site_label_1
_geom_bond_atom_site_label_2
_geom_bond_distance
S1 O2 1.4262(12)
S1 O1 1.4294(12)
S1 N1 1.6782(12)
S1 C22 1.7571(14)
N1 C2 1.4941(19)
N1 C1 1.4953(18)
C1 C2 1.4915(19)
C1 C11 1.4921(19)
C1 H1 0.980(18)
C2 C21 1.487(2)
C2 H2 0.957(17)
C11 C16 1.380(2)
C11 C12 1.390(2)
C12 C13 1.382(2)
C12 H12 0.9300
C13 C14 1.374(3)
C13 H13 0.9300
C14 C15 1.376(3)
C14 H14 0.9300
C15 C16 1.384(2)
C15 H15 0.9300
C16 H16 0.9300
C21 C26 1.388(2)
C21 C22 1.390(2)
C22 C23 1.384(2)
C23 C24 1.383(2)
C23 H23 0.9300
C24 C25 1.384(2)
C24 H24 0.9300
C25 C26 1.384(2)
C25 H25 0.9300
C26 H26 0.9300
